data_4111117
loop_
_publ_author_name
'Ryan Hili'
'Andrei K. Yudin'

_publ_section_title
;
 Readily Available Unprotected Amino Aldehydes
;
_journal_name_full 'Journal of the American Chemical Society'
_journal_page_first 14772
_journal_page_last 14773
_journal_paper_doi 10.1021/ja065898s
_journal_volume 128
_journal_year 2006
_chemical_formula_moiety 'C18 H18 N2 O2'
_chemical_formula_sum 'C18 H18 N2 O2'
_chemical_formula_weight 294.34
_chemical_name_systematic
; 
 ? 
;
_space_group_IT_number 5
_symmetry_cell_setting monoclinic
_symmetry_space_group_name_Hall 'C 2y'
_symmetry_space_group_name_H-M 'C 1 2 1'
_atom_sites_solution_hydrogens geom
_atom_sites_solution_primary direct
_atom_sites_solution_secondary difmap
_audit_creation_method SHELXL-97
_cell_angle_alpha 90.00
_cell_angle_beta 90.979(6)
_cell_angle_gamma 90.00
_cell_formula_units_Z 4
_cell_length_a 15.8979(14)
_cell_length_b 5.7353(7)
_cell_length_c 15.8160(15)
_cell_measurement_reflns_used 5337
_cell_measurement_temperature 150(1)
_cell_measurement_theta_max 27.5
_cell_measurement_theta_min 2.6
_cell_volume 1441.9(3)
_computing_cell_refinement 'Denzo-SMN (Otwinowski & Minor, 1997)'
_computing_data_collection 'Collect (Nonius BV, 1997-2003)'
_computing_data_reduction Denzo-SMN
_computing_molecular_graphics 'SHELXTL V6.1'
_computing_publication_material 'SHELXTL V6.1'
_computing_structure_refinement 'SHELXTL V6.1(Sheldrick, 2001)'
_computing_structure_solution 'SIR-92 (Altomare et al., 1994)'
_diffrn_ambient_temperature 150(1)
_diffrn_detector_area_resol_mean 9
_diffrn_measured_fraction_theta_full 0.998
_diffrn_measured_fraction_theta_max 0.987
_diffrn_measurement_device_type 'Bruker-Nonius KappaCCD'
_diffrn_measurement_method '\f scans and \w scans with \k offsets'
_diffrn_radiation_monochromator graphite
_diffrn_radiation_source 'fine-focus sealed tube'
_diffrn_radiation_type MoK\a
_diffrn_radiation_wavelength 0.71073
_diffrn_reflns_av_R_equivalents 0.0755
_diffrn_reflns_av_sigmaI/netI 0.0752
_diffrn_reflns_limit_h_max 20
_diffrn_reflns_limit_h_min -20
_diffrn_reflns_limit_k_max 6
_diffrn_reflns_limit_k_min -7
_diffrn_reflns_limit_l_max 20
_diffrn_reflns_limit_l_min -17
_diffrn_reflns_number 5337
_diffrn_reflns_theta_full 27.53
_diffrn_reflns_theta_max 27.53
_diffrn_reflns_theta_min 2.56
_diffrn_standards_number 0
_exptl_absorpt_coefficient_mu 0.089
_exptl_absorpt_correction_T_max 1.010
_exptl_absorpt_correction_T_min 0.796
_exptl_absorpt_correction_type multi-scan
_exptl_absorpt_process_details
; 
multi-scan from symmetry-related measurements 
 Sortav (Blessing 1995) 
;
_exptl_crystal_colour colourless
_exptl_crystal_density_diffrn 1.356
_exptl_crystal_description Plate
_exptl_crystal_F_000 624
_exptl_crystal_size_max 0.26
_exptl_crystal_size_mid 0.18
_exptl_crystal_size_min 0.06
_refine_diff_density_max 0.201
_refine_diff_density_min -0.185
_refine_diff_density_rms 0.046
_refine_ls_extinction_coef 0.020(3)
_refine_ls_extinction_expression Fc^*^=kFc[1+0.001xFc^2^\l^3^/sin(2\q)]^-1/4^
_refine_ls_extinction_method SHELXL
_refine_ls_goodness_of_fit_ref 1.043
_refine_ls_hydrogen_treatment mixed
_refine_ls_matrix_type full
_refine_ls_number_parameters 208
_refine_ls_number_reflns 1809
_refine_ls_number_restraints 1
_refine_ls_restrained_S_all 1.043
_refine_ls_R_factor_all 0.0848
_refine_ls_R_factor_gt 0.0465
_refine_ls_shift/su_max 0.000
_refine_ls_shift/su_mean 0.000
_refine_ls_structure_factor_coef Fsqd
_refine_ls_weighting_details 'calc w=1/[\s^2^(Fo^2^)+(0.0507P)^2^] where P=(Fo^2^+2Fc^2^)/3'
_refine_ls_weighting_scheme calc
_refine_ls_wR_factor_gt 0.0979
_refine_ls_wR_factor_ref 0.1156
_reflns_number_gt 1248
_reflns_number_total 1809
_reflns_threshold_expression I>2\s(I)
_cod_data_source_file ja065898ssi20060821_111053.cif
_cod_data_source_block k0618
_cod_original_sg_symbol_H-M 'C 2'
_cod_database_code 4111117

loop_
_symmetry_equiv_pos_as_xyz
'x, y, z'
'-x, y, -z'
'x+1/2, y+1/2, z'
'-x+1/2, y+1/2, -z'

loop_
_atom_site_label
_atom_site_type_symbol
_atom_site_fract_x
_atom_site_fract_y
_atom_site_fract_z
_atom_site_U_iso_or_equiv
_atom_site_adp_type
_atom_site_occupancy
_atom_site_symmetry_multiplicity
_atom_site_calc_flag
_atom_site_refinement_flags
O1 O 0.84034(14) 0.6659(4) 0.24161(13) 0.0365(6) Uani 1 1 d .
O2 O 0.98474(15) 0.7505(5) 0.25361(14) 0.0444(6) Uani 1 1 d .
H2O H 0.976(3) 0.584(11) 0.278(3) 0.092(17) Uiso 1 1 d .
N1 N 0.86880(16) 0.3502(5) 0.15108(15) 0.0353(7) Uani 1 1 d .
N2 N 0.94773(19) 0.3334(7) 0.32991(19) 0.0451(8) Uani 1 1 d .
H2N H 0.975(3) 0.200(9) 0.337(2) 0.065(14) Uiso 1 1 d .
C1 C 0.84710(19) 0.5035(6) 0.07757(18) 0.0332(8) Uani 1 1 d .
H1A H 0.7988 0.6129 0.0852 0.040 Uiso 1 1 calc R
C2 C 0.9241(2) 0.5499(6) 0.13060(19) 0.0360(8) Uani 1 1 d .
H2A H 0.9809 0.5198 0.1066 0.043 Uiso 1 1 calc R
C3 C 0.91455(19) 0.7339(6) 0.19822(19) 0.0361(8) Uani 1 1 d .
H3A H 0.9047 0.8886 0.1706 0.043 Uiso 1 1 calc R
C4 C 0.8274(2) 0.4200(6) 0.22836(19) 0.0359(8) Uani 1 1 d .
H4A H 0.7657 0.3895 0.2220 0.043 Uiso 1 1 calc R
C5 C 0.8622(2) 0.2725(7) 0.29957(18) 0.0374(8) Uani 1 1 d .
H5A H 0.8504 0.1017 0.2948 0.045 Uiso 1 1 calc R
C6 C 0.87509(19) 0.3602(7) 0.38666(18) 0.0347(8) Uani 1 1 d .
H6A H 0.8567 0.5251 0.3952 0.042 Uiso 1 1 calc R
C7 C 0.8664(2) 0.2085(6) 0.46246(19) 0.0335(8) Uani 1 1 d .
C8 C 0.9003(2) -0.0133(6) 0.4671(2) 0.0378(8) Uani 1 1 d .
H8A H 0.9277 -0.0767 0.4194 0.045 Uiso 1 1 calc R
C9 C 0.8949(2) -0.1445(7) 0.54054(19) 0.0403(8) Uani 1 1 d .
H9A H 0.9200 -0.2947 0.5434 0.048 Uiso 1 1 calc R
C10 C 0.8532(2) -0.0570(7) 0.6094(2) 0.0397(9) Uani 1 1 d .
H10A H 0.8500 -0.1468 0.6597 0.048 Uiso 1 1 calc R
C11 C 0.8163(2) 0.1598(7) 0.6054(2) 0.0412(9) Uani 1 1 d .
H11A H 0.7867 0.2184 0.6526 0.049 Uiso 1 1 calc R
C12 C 0.82253(19) 0.2935(6) 0.53209(18) 0.0368(8) Uani 1 1 d .
H12A H 0.7969 0.4430 0.5294 0.044 Uiso 1 1 calc R
C13 C 0.85415(19) 0.3936(6) -0.00759(18) 0.0343(8) Uani 1 1 d .
C14 C 0.8934(2) 0.1794(6) -0.0189(2) 0.0374(8) Uani 1 1 d .
H14A H 0.9122 0.0931 0.0291 0.045 Uiso 1 1 calc R
C15 C 0.9054(2) 0.0902(6) -0.0991(2) 0.0405(9) Uani 1 1 d .
H15A H 0.9325 -0.0560 -0.1059 0.049 Uiso 1 1 calc R
C16 C 0.8780(2) 0.2136(7) -0.1693(2) 0.0408(9) Uani 1 1 d .
H16A H 0.8876 0.1550 -0.2245 0.049 Uiso 1 1 calc R
C17 C 0.8365(2) 0.4222(7) -0.1587(2) 0.0435(9) Uani 1 1 d .
H17A H 0.8158 0.5044 -0.2069 0.052 Uiso 1 1 calc R
C18 C 0.8246(2) 0.5139(6) -0.07869(19) 0.0378(8) Uani 1 1 d .
H18B H 0.7963 0.6586 -0.0723 0.045 Uiso 1 1 calc R

loop_
_atom_site_aniso_label
_atom_site_aniso_U_11
_atom_site_aniso_U_22
_atom_site_aniso_U_33
_atom_site_aniso_U_23
_atom_site_aniso_U_13
_atom_site_aniso_U_12
O1 0.0443(13) 0.0334(13) 0.0318(12) -0.0009(11) 0.0048(10) 0.0020(11)
O2 0.0503(14) 0.0437(15) 0.0390(13) -0.0010(13) -0.0041(11) -0.0080(12)
N1 0.0409(15) 0.0351(16) 0.0299(14) 0.0018(13) 0.0019(11) -0.0029(13)
N2 0.0389(16) 0.054(2) 0.0425(16) 0.0093(16) 0.0059(13) 0.0068(16)
C1 0.0360(17) 0.0343(19) 0.0292(16) 0.0012(15) -0.0002(13) 0.0016(15)
C2 0.0411(18) 0.0351(18) 0.0317(16) -0.0027(16) -0.0004(14) 0.0007(16)
C3 0.0380(17) 0.039(2) 0.0310(16) -0.0010(16) -0.0020(14) 0.0003(16)
C4 0.0449(18) 0.0348(19) 0.0279(16) -0.0020(15) 0.0005(14) 0.0021(16)
C5 0.0448(19) 0.0348(19) 0.0327(17) -0.0013(16) 0.0045(15) -0.0002(16)
C6 0.0385(17) 0.0342(17) 0.0316(17) -0.0016(16) 0.0013(14) 0.0008(15)
C7 0.0340(16) 0.036(2) 0.0302(16) -0.0004(15) -0.0027(13) -0.0020(15)
C8 0.0401(18) 0.037(2) 0.0363(18) -0.0017(16) -0.0008(15) -0.0019(16)
C9 0.0409(18) 0.0380(19) 0.0421(19) 0.0051(19) -0.0021(15) -0.0018(17)
C10 0.0478(19) 0.042(2) 0.0297(17) 0.0030(16) -0.0031(15) -0.0071(17)
C11 0.0442(19) 0.045(2) 0.0342(18) -0.0029(18) -0.0010(15) -0.0021(18)
C12 0.0332(16) 0.039(2) 0.0380(17) 0.0018(17) -0.0038(14) -0.0010(15)
C13 0.0338(15) 0.041(2) 0.0284(16) 0.0005(15) -0.0004(13) -0.0035(15)
C14 0.0411(19) 0.0343(19) 0.0367(18) 0.0005(16) 0.0005(15) 0.0028(16)
C15 0.0426(19) 0.042(2) 0.0375(19) -0.0040(17) 0.0009(16) -0.0013(16)
C16 0.0432(19) 0.047(2) 0.0320(17) -0.0065(17) -0.0009(15) -0.0060(17)
C17 0.050(2) 0.049(2) 0.0312(17) 0.0027(17) -0.0059(15) -0.0034(19)
C18 0.0424(19) 0.036(2) 0.0347(18) 0.0007(17) -0.0015(14) -0.0014(16)

loop_
_atom_type_symbol
_atom_type_description
_atom_type_scat_dispersion_real
_atom_type_scat_dispersion_imag
_atom_type_scat_source
C C 0.0033 0.0016 'International Tables Vol C Tables 4.2.6.8 and 6.1.1.4'
H H 0.0000 0.0000 'International Tables Vol C Tables 4.2.6.8 and 6.1.1.4'
O O 0.0106 0.0060 'International Tables Vol C Tables 4.2.6.8 and 6.1.1.4'
N N 0.0061 0.0033 'International Tables Vol C Tables 4.2.6.8 and 6.1.1.4'

loop_
_geom_angle_atom_site_label_1
_geom_angle_atom_site_label_2
_geom_angle_atom_site_label_3
_geom_angle
C3 O1 C4 108.4(2)
C4 N1 C2 104.5(3)
C4 N1 C1 113.0(3)
C2 N1 C1 60.3(2)
C5 N2 C6 59.91(19)
C13 C1 N1 115.7(3)
C13 C1 C2 120.5(3)
N1 C1 C2 59.5(2)
N1 C2 C1 60.2(2)
N1 C2 C3 108.5(2)
C1 C2 C3 115.4(3)
O2 C3 O1 111.8(2)
O2 C3 C2 113.5(3)
O1 C3 C2 104.0(3)
O1 C4 N1 109.0(3)
O1 C4 C5 113.0(3)
N1 C4 C5 107.9(3)
N2 C5 C6 60.3(2)
N2 C5 C4 115.8(3)
C6 C5 C4 123.3(3)
C5 C6 N2 59.8(2)
C5 C6 C7 122.6(3)
N2 C6 C7 120.7(3)
C8 C7 C12 118.5(3)
C8 C7 C6 122.6(3)
C12 C7 C6 118.9(3)
C7 C8 C9 120.9(3)
C10 C9 C8 120.1(3)
C11 C10 C9 120.2(3)
C10 C11 C12 119.9(3)
C11 C12 C7 120.4(3)
C14 C13 C18 118.6(3)
C14 C13 C1 122.0(3)
C18 C13 C1 119.3(3)
C15 C14 C13 120.9(3)
C16 C15 C14 120.1(3)
C17 C16 C15 119.5(3)
C16 C17 C18 120.9(4)
C17 C18 C13 120.0(3)

loop_
_geom_bond_atom_site_label_1
_geom_bond_atom_site_label_2
_geom_bond_distance
O1 C3 1.429(4)
O1 C4 1.440(4)
O2 C3 1.410(4)
N1 C4 1.455(4)
N1 C2 1.483(4)
N1 C1 1.493(4)
N2 C5 1.476(4)
N2 C6 1.483(4)
C1 C13 1.493(4)
C1 C2 1.496(4)
C2 C3 1.512(5)
C4 C5 1.507(4)
C5 C6 1.477(4)
C6 C7 1.490(4)
C7 C8 1.383(5)
C7 C12 1.401(4)
C8 C9 1.388(4)
C9 C10 1.378(5)
C10 C11 1.376(5)
C11 C12 1.395(5)
C13 C14 1.391(5)
C13 C18 1.394(5)
C14 C15 1.384(4)
C15 C16 1.381(5)
C16 C17 1.378(5)
C17 C18 1.386(4)

loop_
_geom_hbond_atom_site_label_D
_geom_hbond_atom_site_label_H
_geom_hbond_atom_site_label_A
_geom_hbond_distance_DH
_geom_hbond_distance_HA
_geom_hbond_distance_DA
_geom_hbond_angle_DHA
O2 H2O N2 1.04(6) 1.72(6) 2.748(4) 169(4)
